data_4512865
loop_
_publ_author_name
'He, Hongming'
'Song, Yang'
'Sun, Fuxing'
'Zhao, Nian'
'Zhu, Guangshan'

_publ_section_title
;
 Sorption Properties and Nitroaromatic Explosives Sensing Based on Two
 Isostructural Metal--Organic Frameworks
;
_journal_issue 4
_journal_name_full 'Crystal Growth &amp; Design'
_journal_page_first 2033
_journal_paper_doi 10.1021/acs.cgd.5b00229
_journal_volume 15
_journal_year 2015
_chemical_formula_moiety 'C18 H10 Cu N8 O4'
_chemical_formula_sum 'C18 H10 Cu N8 O4'
_chemical_formula_weight 465.89
_chemical_melting_point ?
_chemical_name_systematic
; 
 ? 
;
_space_group_IT_number 148
_symmetry_cell_setting trigonal
_symmetry_space_group_name_Hall '-R 3'
_symmetry_space_group_name_H-M 'R -3 :H'
_atom_sites_solution_hydrogens geom
_atom_sites_solution_primary direct
_atom_sites_solution_secondary difmap
_audit_creation_method SHELXL-97
_cell_angle_alpha 90.00
_cell_angle_beta 90.00
_cell_angle_gamma 120.00
_cell_formula_units_Z 9
_cell_length_a 19.2692(3)
_cell_length_b 19.2692(3)
_cell_length_c 24.4500(7)
_cell_measurement_reflns_used 5660
_cell_measurement_temperature 296(2)
_cell_measurement_theta_max 23.45
_cell_measurement_theta_min 2.58
_cell_volume 7862.1(3)
_computing_cell_refinement 'Bruker SMART'
_computing_data_collection 'Bruker SMART'
_computing_data_reduction 'Bruker SAINT'
_computing_molecular_graphics 'Bruker SHELXTL'
_computing_publication_material 'Bruker SHELXTL'
_computing_structure_refinement 'SHELXL-97 (Sheldrick, 1997)'
_computing_structure_solution 'SHELXS-97 (Sheldrick, 1990)'
_diffrn_ambient_temperature 296(2)
_diffrn_detector_area_resol_mean 9.00cm
_diffrn_measured_fraction_theta_full 1.000
_diffrn_measured_fraction_theta_max 1.000
_diffrn_measurement_device_type 'CCD area detector'
_diffrn_measurement_method 'phi and omega scans'
_diffrn_radiation_monochromator graphite
_diffrn_radiation_source 'fine-focus sealed tube'
_diffrn_radiation_type MoK\a
_diffrn_radiation_wavelength 0.71073
_diffrn_reflns_av_R_equivalents 0.0247
_diffrn_reflns_av_sigmaI/netI 0.0177
_diffrn_reflns_limit_h_max 22
_diffrn_reflns_limit_h_min -22
_diffrn_reflns_limit_k_max 20
_diffrn_reflns_limit_k_min -22
_diffrn_reflns_limit_l_max 28
_diffrn_reflns_limit_l_min -27
_diffrn_reflns_number 16501
_diffrn_reflns_theta_full 24.72
_diffrn_reflns_theta_max 24.72
_diffrn_reflns_theta_min 1.48
_diffrn_standards_decay_% none
_diffrn_standards_interval_count none
_diffrn_standards_interval_time none
_diffrn_standards_number none
_exptl_absorpt_coefficient_mu 0.650
_exptl_absorpt_correction_T_max 0.823
_exptl_absorpt_correction_T_min 0.754
_exptl_absorpt_correction_type empirical
_exptl_absorpt_process_details SADABS
_exptl_crystal_colour Blue
_exptl_crystal_density_diffrn 0.886
_exptl_crystal_density_method 'not measured'
_exptl_crystal_description Block
_exptl_crystal_F_000 2114
_exptl_crystal_size_max 0.45
_exptl_crystal_size_mid 0.4
_exptl_crystal_size_min 0.3
_platon_squeeze_details
;
;
_refine_diff_density_max 2.013
_refine_diff_density_min -0.919
_refine_diff_density_rms 0.106
_refine_ls_extinction_method none
_refine_ls_goodness_of_fit_ref 1.286
_refine_ls_hydrogen_treatment constr
_refine_ls_matrix_type full
_refine_ls_number_parameters 141
_refine_ls_number_reflns 2993
_refine_ls_number_restraints 0
_refine_ls_restrained_S_all 1.286
_refine_ls_R_factor_all 0.0992
_refine_ls_R_factor_gt 0.0910
_refine_ls_shift/su_max 0.001
_refine_ls_shift/su_mean 0.000
_refine_ls_structure_factor_coef Fsqd
_refine_ls_weighting_details 'calc w=1/[\s^2^(Fo^2^)+(0.2000P)^2^+0.0000P] where P=(Fo^2^+2Fc^2^)/3'
_refine_ls_weighting_scheme calc
_refine_ls_wR_factor_gt 0.2763
_refine_ls_wR_factor_ref 0.2915
_reflns_number_gt 2426
_reflns_number_total 2993
_reflns_threshold_expression >2sigma(I)
_cod_data_source_file cg5b00229_si_001.cif
_cod_data_source_block x
_cod_depositor_comments
;
The following automatic conversions were performed:

'_chemical_melting_point' value 'not measured' was changed to '?' -
the value is undefined or not given.

'_symmetry_cell_setting' value 'Trigonal' changed to 'trigonal'
according to
/usr/data/users/saulius/crontab/automatic-downloads/current/ACS/lib/dictionaries/cif_core.dic
dictionary named 'cif_core.dic' version 2.4.2 from 2011-04-26.

Automatic conversion script
Id: cif_fix_values 3143 2015-03-26 13:38:13Z robertas 
;
_cod_original_sg_symbol_H-M R-3
_cod_database_code 4512865

loop_
_symmetry_equiv_pos_as_xyz
'x, y, z'
'-y, x-y, z'
'-x+y, -x, z'
'x+2/3, y+1/3, z+1/3'
'-y+2/3, x-y+1/3, z+1/3'
'-x+y+2/3, -x+1/3, z+1/3'
'x+1/3, y+2/3, z+2/3'
'-y+1/3, x-y+2/3, z+2/3'
'-x+y+1/3, -x+2/3, z+2/3'
'-x, -y, -z'
'y, -x+y, -z'
'x-y, x, -z'
'-x+2/3, -y+1/3, -z+1/3'
'y+2/3, -x+y+1/3, -z+1/3'
'x-y+2/3, x+1/3, -z+1/3'
'-x+1/3, -y+2/3, -z+2/3'
'y+1/3, -x+y+2/3, -z+2/3'
'x-y+1/3, x+2/3, -z+2/3'

loop_
_atom_site_label
_atom_site_type_symbol
_atom_site_fract_x
_atom_site_fract_y
_atom_site_fract_z
_atom_site_U_iso_or_equiv
_atom_site_adp_type
_atom_site_occupancy
_atom_site_symmetry_multiplicity
_atom_site_calc_flag
_atom_site_refinement_flags
C1 C 0.40751(16) 0.52253(17) 0.24775(14) 0.0612(8) Uani 1 1 d .
C2 C 0.43678(17) 0.46543(18) 0.24966(14) 0.0667(9) Uani 1 1 d .
C3 C 0.4561(3) 0.4446(3) 0.2987(2) 0.1031(12) Uani 1 1 d .
H3 H 0.4509 0.4672 0.3309 0.124 Uiso 1 1 calc R
C4 C 0.4834(3) 0.3903(3) 0.3005(2) 0.1112(13) Uani 1 1 d .
H4 H 0.4984 0.3783 0.3337 0.133 Uiso 1 1 calc R
C5 C 0.48816(18) 0.35489(19) 0.25436(18) 0.0746(10) Uani 1 1 d .
C8 C 0.58836(15) 0.31729(17) 0.25474(16) 0.0626(8) Uani 1 1 d .
C9 C 0.60253(18) 0.25366(17) 0.25539(17) 0.0662(9) Uani 1 1 d .
H9 H 0.5604 0.2010 0.2562 0.079 Uiso 1 1 calc R
C6F C 0.4713(3) 0.3756(3) 0.2054(2) 0.1149(14) Uani 1 1 d .
H6F H 0.4766 0.3528 0.1733 0.138 Uiso 1 1 calc R
C7F C 0.4463(3) 0.4309(3) 0.2039(2) 0.1112(13) Uani 1 1 d .
H7F H 0.4354 0.4455 0.1701 0.133 Uiso 1 1 calc R
Cu1 Cu 0.3333 0.6667 0.1667 0.03882(19) Uani 1 6 d S
Cu2 Cu 0.3333 0.6667 0.31853(3) 0.0752(2) Uani 1 3 d S
N1 N 0.39271(14) 0.54981(14) 0.20097(11) 0.0602(7) Uani 1 1 d .
N2 N 0.36814(13) 0.60011(14) 0.21826(10) 0.0541(6) Uani 1 1 d .
N3 N 0.36832(14) 0.60119(15) 0.27124(12) 0.0648(7) Uani 1 1 d .
N4 N 0.39366(16) 0.55393(16) 0.29136(12) 0.0697(7) Uani 1 1 d .
O1 O 0.3266(6) 0.6021(5) 0.37971(19) 0.325(4) Uani 1 1 d .
O2 O 0.50996(12) 0.29640(14) 0.25604(15) 0.0937(10) Uani 1 1 d .

loop_
_atom_site_aniso_label
_atom_site_aniso_U_11
_atom_site_aniso_U_22
_atom_site_aniso_U_33
_atom_site_aniso_U_23
_atom_site_aniso_U_13
_atom_site_aniso_U_12
C1 0.0544(13) 0.0587(14) 0.0727(19) -0.0101(13) -0.0011(13) 0.0301(11)
C2 0.0570(14) 0.0664(15) 0.078(2) -0.0131(15) -0.0066(14) 0.0320(12)
C3 0.143(3) 0.122(2) 0.085(3) -0.015(2) -0.014(2) 0.097(2)
C4 0.149(3) 0.135(3) 0.092(3) -0.010(2) -0.030(3) 0.103(2)
C5 0.0522(14) 0.0564(15) 0.116(3) -0.0017(17) 0.0037(17) 0.0279(12)
C8 0.0449(12) 0.0553(14) 0.088(2) -0.0024(14) -0.0037(14) 0.0257(10)
C9 0.0481(13) 0.0444(13) 0.097(3) 0.0002(14) -0.0002(15) 0.0162(11)
C6F 0.162(3) 0.123(2) 0.108(3) -0.012(2) 0.008(3) 0.108(2)
C7F 0.173(3) 0.138(3) 0.080(3) -0.006(2) -0.002(2) 0.121(2)
Cu1 0.0359(2) 0.0359(2) 0.0448(4) 0.000 0.000 0.01793(11)
Cu2 0.0897(3) 0.0897(3) 0.0461(4) 0.000 0.000 0.04485(17)
N1 0.0558(11) 0.0628(12) 0.0638(15) -0.0079(11) 0.0024(11) 0.0311(10)
N2 0.0493(10) 0.0514(11) 0.0574(14) -0.0060(10) 0.0042(10) 0.0220(9)
N3 0.0758(12) 0.0647(12) 0.0656(16) -0.0037(11) 0.0008(12) 0.0440(10)
N4 0.0831(14) 0.0774(14) 0.0622(16) -0.0106(12) -0.0064(13) 0.0504(11)
O1 0.718(10) 0.339(6) 0.074(3) 0.037(3) 0.083(5) 0.381(6)
O2 0.0511(10) 0.0605(11) 0.171(3) 0.0050(14) 0.0036(14) 0.0292(9)

loop_
_atom_type_symbol
_atom_type_description
_atom_type_scat_dispersion_real
_atom_type_scat_dispersion_imag
_atom_type_scat_source
C C 0.0033 0.0016 'International Tables Vol C Tables 4.2.6.8 and 6.1.1.4'
H H 0.0000 0.0000 'International Tables Vol C Tables 4.2.6.8 and 6.1.1.4'
Cu Cu 0.3201 1.2651 'International Tables Vol C Tables 4.2.6.8 and 6.1.1.4'
N N 0.0061 0.0033 'International Tables Vol C Tables 4.2.6.8 and 6.1.1.4'
O O 0.0106 0.0060 'International Tables Vol C Tables 4.2.6.8 and 6.1.1.4'

loop_
_geom_angle_atom_site_label_1
_geom_angle_atom_site_label_2
_geom_angle_atom_site_label_3
_geom_angle
_geom_angle_site_symmetry_1
_geom_angle_site_symmetry_3
N4 C1 N1 112.1(3) . .
N4 C1 C2 124.1(3) . .
N1 C1 C2 123.7(3) . .
C7F C2 C3 116.9(4) . .
C7F C2 C1 122.5(4) . .
C3 C2 C1 120.6(3) . .
C2 C3 C4 120.6(4) . .
C2 C3 H3 119.7 . .
C4 C3 H3 119.7 . .
C5 C4 C3 120.3(4) . .
C5 C4 H4 119.8 . .
C3 C4 H4 119.8 . .
C4 C5 C6F 120.3(4) . .
C4 C5 O2 120.9(4) . .
C6F C5 O2 118.8(4) . .
O2 C8 C9 114.9(2) . .
O2 C8 C9 123.0(3) . 3_665
C9 C8 C9 122.1(3) . 3_665
C8 C9 C8 117.9(3) . 2_655
C8 C9 H9 121.0 . .
C8 C9 H9 121.0 2_655 .
C5 C6F C7F 118.8(5) . .
C5 C6F H6F 120.6 . .
C7F C6F H6F 120.6 . .
C2 C7F C6F 123.0(5) . .
C2 C7F H7F 118.5 . .
C6F C7F H7F 118.5 . .
N2 Cu1 N2 88.58(9) 14_455 15
N2 Cu1 N2 88.58(9) 14_455 13_565
N2 Cu1 N2 88.57(9) 15 13_565
N2 Cu1 N2 91.43(9) 14_455 3_565
N2 Cu1 N2 180.0 15 3_565
N2 Cu1 N2 91.43(9) 13_565 3_565
N2 Cu1 N2 180.0 14_455 2_665
N2 Cu1 N2 91.43(9) 15 2_665
N2 Cu1 N2 91.43(9) 13_565 2_665
N2 Cu1 N2 88.57(9) 3_565 2_665
N2 Cu1 N2 91.43(9) 14_455 .
N2 Cu1 N2 91.43(9) 15 .
N2 Cu1 N2 179.995(1) 13_565 .
N2 Cu1 N2 88.57(9) 3_565 .
N2 Cu1 N2 88.57(9) 2_665 .
O1 Cu2 O1 65.1(3) . 3_565
O1 Cu2 O1 65.1(3) . 2_665
O1 Cu2 O1 65.0(3) 3_565 2_665
O1 Cu2 N3 118.7(3) . 3_565
O1 Cu2 N3 88.7(2) 3_565 3_565
O1 Cu2 N3 149.7(3) 2_665 3_565
O1 Cu2 N3 149.7(3) . 2_665
O1 Cu2 N3 118.7(3) 3_565 2_665
O1 Cu2 N3 88.7(2) 2_665 2_665
N3 Cu2 N3 91.52(12) 3_565 2_665
O1 Cu2 N3 88.7(2) . .
O1 Cu2 N3 149.7(3) 3_565 .
O1 Cu2 N3 118.7(3) 2_665 .
N3 Cu2 N3 91.52(12) 3_565 .
N3 Cu2 N3 91.52(12) 2_665 .
N2 N1 C1 103.6(2) . .
N3 N2 N1 109.1(3) . .
N3 N2 Cu1 125.5(2) . .
N1 N2 Cu1 125.37(19) . .
N2 N3 N4 111.1(3) . .
N2 N3 Cu2 124.9(2) . .
N4 N3 Cu2 124.0(2) . .
C1 N4 N3 104.1(3) . .
C8 O2 C5 120.2(2) . .

loop_
_geom_bond_atom_site_label_1
_geom_bond_atom_site_label_2
_geom_bond_distance
_geom_bond_site_symmetry_2
C1 N4 1.317(4) .
C1 N1 1.347(4) .
C1 C2 1.467(5) .
C2 C7F 1.360(6) .
C2 C3 1.373(6) .
C3 C4 1.386(7) .
C3 H3 0.9300 .
C4 C5 1.345(6) .
C4 H4 0.9300 .
C5 C6F 1.353(7) .
C5 O2 1.386(4) .
C8 O2 1.355(3) .
C8 C9 1.383(4) .
C8 C9 1.408(4) 3_665
C9 C8 1.408(4) 2_655
C9 H9 0.9300 .
C6F C7F 1.372(7) .
C6F H6F 0.9300 .
C7F H7F 0.9300 .
Cu1 N2 2.132(3) 14_455
Cu1 N2 2.132(3) 15
Cu1 N2 2.132(3) 13_565
Cu1 N2 2.132(3) 3_565
Cu1 N2 2.132(3) 2_665
Cu1 N2 2.132(3) .
Cu2 O1 1.908(6) .
Cu2 O1 1.908(6) 3_565
Cu2 O1 1.908(6) 2_665
Cu2 N3 2.058(3) 3_565
Cu2 N3 2.058(3) 2_665
Cu2 N3 2.058(3) .
N1 N2 1.342(4) .
N2 N3 1.296(4) .
N3 N4 1.324(4) .

loop_
_platon_squeeze_void_nr
_platon_squeeze_void_average_x
_platon_squeeze_void_average_y
_platon_squeeze_void_average_z
_platon_squeeze_void_volume
_platon_squeeze_void_count_electrons
_platon_squeeze_void_content
1 0.000 0.000 0.183 7 2 ' '
2 0.000 0.000 0.817 7 2 ' '
3 -0.003 0.205 0.779 4547 1067 ' '
4 0.333 0.667 0.484 6 2 ' '
5 0.333 0.667 0.849 6 2 ' '
6 0.666 0.333 0.151 6 2 ' '
7 0.667 0.333 0.516 6 1 ' '
